data_1010430
loop_
_publ_author_name
'Machatschki, F.'

_publ_section_title
;
Die Kristallstruktur von Tiefquarz Si O~2~ und Aluminiumorthoarsenat Al
As O~4~
;
_journal_coden_ASTM ZEKGAX
_journal_name_full
;
Zeitschrift fuer Kristallographie, Kristallgeometrie, Kristallphysik,
Kristallchemie (-144,1977)
;
_journal_page_first 222
_journal_page_last 230
_journal_volume 94
_journal_year 1936
_chemical_formula_structural 'Al As O4'
_chemical_formula_sum 'Al As O4'
_chemical_name_systematic 'Aluminium arsenate'
_symmetry_cell_setting trigonal
_symmetry_Int_Tables_number 152
_symmetry_space_group_name_H-M 'P 31 2 1 S'
_cell_angle_alpha 90
_cell_angle_beta 90
_cell_angle_gamma 120
_cell_formula_units_Z 3
_cell_length_a 5.03
_cell_length_b 5.03
_cell_length_c 11.22
_cell_volume 245.8
_cod_database_code 1010430

loop_
_symmetry_equiv_pos_as_xyz
x,y,z
-y,x-y,1/3+z
y-x,-x,2/3+z
y,x,1/3-z
-x,y-x,2/3-z
x-y,-y,-z

loop_
_atom_site_label
_atom_site_type_symbol
_atom_site_symmetry_multiplicity
_atom_site_Wyckoff_symbol
_atom_site_fract_x
_atom_site_fract_y
_atom_site_fract_z
_atom_site_occupancy
_atom_site_attached_hydrogens
_atom_site_calc_flag
Al1 Al3+ 3 a 0.456(8) 0. 0. 1. 0 d
As1 As5+ 3 b 0.456(5) 0. 0.5 1. 0 d
O1 O2- 6 c 0.406(8) 0.275(8) 0.067(8) 1. 0 d
O2 O2- 6 c 0.406(8) 0.275(8) 0.567(8) 1. 0 d

loop_
_atom_type_symbol
_atom_type_oxidation_number
Al3+ 3.000
As5+ 5.000
O2- -2.000
